data_7015537
loop_
_publ_author_name
'Duan, Hai-Bao'
'Ren, Xiao-Ming'
'Shen, Lin-Jiang'
'Jin, Wan-Qin'
'Meng, Qing-Jin'
'Tian, Zheng-Fang'
'Zhou, Shi-Ming'

_publ_section_title
;
 A low-dimensional molecular spin system with two steps of magnetic
 transitions and liquid crystal property.
;
_journal_issue 14
_journal_name_full 'Dalton transactions (Cambridge, England : 2003)'
_journal_page_first 3622
_journal_page_last 3630
_journal_paper_doi 10.1039/c0dt01704c
_journal_volume 40
_journal_year 2011
_chemical_formula_sum 'C19 H19 N6 Ni S4'
_chemical_formula_weight 518.35
_chemical_name_systematic
;
?
;
_space_group_IT_number 2
_symmetry_cell_setting triclinic
_symmetry_space_group_name_Hall '-P 1'
_symmetry_space_group_name_H-M 'P -1'
_atom_sites_solution_hydrogens geom
_atom_sites_solution_primary direct
_atom_sites_solution_secondary difmap
_audit_creation_method SHELXL-97
_cell_angle_alpha 84.901(8)
_cell_angle_beta 85.132(9)
_cell_angle_gamma 83.759(9)
_cell_formula_units_Z 2
_cell_length_a 4.5025(6)
_cell_length_b 13.6474(13)
_cell_length_c 20.5060(19)
_cell_measurement_temperature 293(2)
_cell_volume 1244.0(2)
_computing_structure_refinement 'SHELXL-97 (Sheldrick, 1997)'
_computing_structure_solution 'SHELXS-97 (Sheldrick, 1990)'
_diffrn_ambient_temperature 293(2)
_diffrn_measured_fraction_theta_full 0.966
_diffrn_measured_fraction_theta_max 0.966
_diffrn_radiation_monochromator graphite
_diffrn_radiation_source 'fine-focus sealed tube'
_diffrn_radiation_type CuK\a
_diffrn_radiation_wavelength 1.54178
_diffrn_reflns_av_R_equivalents 0.0334
_diffrn_reflns_av_sigmaI/netI 0.0340
_diffrn_reflns_limit_h_max 4
_diffrn_reflns_limit_h_min -5
_diffrn_reflns_limit_k_max 15
_diffrn_reflns_limit_k_min -15
_diffrn_reflns_limit_l_max 23
_diffrn_reflns_limit_l_min -23
_diffrn_reflns_number 12745
_diffrn_reflns_theta_full 63.54
_diffrn_reflns_theta_max 63.54
_diffrn_reflns_theta_min 2.17
_exptl_absorpt_coefficient_mu 4.405
_exptl_crystal_density_diffrn 1.384
_exptl_crystal_density_method 'not measured'
_exptl_crystal_F_000 534
_refine_diff_density_max 0.279
_refine_diff_density_min -0.275
_refine_diff_density_rms 0.056
_refine_ls_extinction_method none
_refine_ls_goodness_of_fit_ref 1.102
_refine_ls_hydrogen_treatment mixed
_refine_ls_matrix_type full
_refine_ls_number_parameters 274
_refine_ls_number_reflns 3939
_refine_ls_number_restraints 0
_refine_ls_restrained_S_all 1.102
_refine_ls_R_factor_all 0.0692
_refine_ls_R_factor_gt 0.0473
_refine_ls_shift/su_max 0.000
_refine_ls_shift/su_mean 0.000
_refine_ls_structure_factor_coef Fsqd
_refine_ls_weighting_details 'calc w=1/[\s^2^(Fo^2^)+(0.0706P)^2^+1.4529P] where P=(Fo^2^+2Fc^2^)/3'
_refine_ls_weighting_scheme calc
_refine_ls_wR_factor_gt 0.1619
_refine_ls_wR_factor_ref 0.1722
_reflns_number_gt 2728
_reflns_number_total 3939
_reflns_threshold_expression >2sigma(I)
_cod_data_source_file c0dt01704c.txt
_cod_data_source_block 293K
_cod_depositor_comments
;
The following automatic conversions were performed:
'_symmetry_cell_setting' value 'Triclinic' changed to 'triclinic'
according to '/home/saulius/struct/CIF-dictionaries/cif_core.dic'
dictionary named 'cif_core.dic' version 2.4.1 from 2010-06-29.

Automatic conversion script
Id: cif_fix_enum 1555 2011-01-17 13:19:09Z saulius 
;
_cod_original_sg_symbol_H-M P-1
_cod_database_code 7015537

loop_
_symmetry_equiv_pos_as_xyz
'x, y, z'
'-x, -y, -z'

loop_
_atom_site_label
_atom_site_type_symbol
_atom_site_fract_x
_atom_site_fract_y
_atom_site_fract_z
_atom_site_U_iso_or_equiv
_atom_site_adp_type
_atom_site_occupancy
_atom_site_symmetry_multiplicity
_atom_site_calc_flag
_atom_site_refinement_flags
_atom_site_disorder_assembly
_atom_site_disorder_group
Ni1 Ni 0.0000 0.5000 0.5000 0.0627(4) Uani 1 2 d S . .
Ni2 Ni 0.5000 0.5000 0.0000 0.0645(4) Uani 1 2 d S . .
S1 S 0.0044(3) 0.40247(11) 0.42404(6) 0.0748(4) Uani 1 1 d . . .
S2 S 0.2688(3) 0.59002(11) 0.43280(6) 0.0713(4) Uani 1 1 d . . .
S3 S 0.2174(3) 0.42813(11) 0.07404(6) 0.0728(4) Uani 1 1 d . . .
S4 S 0.4872(4) 0.61809(11) 0.06338(7) 0.0770(4) Uani 1 1 d . . .
N1 N -0.3008(14) 0.1790(4) 0.3848(3) 0.1065(19) Uani 1 1 d . . .
N2 N 0.6540(14) 0.8154(4) 0.4214(3) 0.1061(19) Uani 1 1 d . . .
N3 N -0.1609(13) 0.2019(4) 0.1117(3) 0.1007(17) Uani 1 1 d . . .
N4 N 0.7797(16) 0.8556(5) 0.0746(3) 0.117(2) Uani 1 1 d . . .
N5 N 0.5954(9) 1.1185(3) 0.2477(2) 0.0675(11) Uani 1 1 d . . .
H5A H 0.6352 1.1385 0.2843 0.081 Uiso 1 1 calc R . .
H5B H 0.6671 1.1458 0.2112 0.081 Uiso 1 1 calc R . .
N6 N 0.0674(8) 0.8917(3) 0.2476(2) 0.0576(10) Uani 1 1 d . . .
C1 C -0.2619(14) 0.2362(4) 0.4187(3) 0.0771(16) Uani 1 1 d . . .
C2 C -0.2110(12) 0.3122(4) 0.4593(3) 0.0676(14) Uani 1 1 d . . .
C3 C 0.3295(12) 0.6841(4) 0.4786(3) 0.0649(13) Uani 1 1 d . . .
C4 C 0.5090(14) 0.7592(4) 0.4478(3) 0.0771(15) Uani 1 1 d . . .
C5 C -0.0200(13) 0.2546(4) 0.0796(3) 0.0734(15) Uani 1 1 d . . .
C6 C 0.1642(12) 0.3208(4) 0.0410(3) 0.0677(14) Uani 1 1 d . . .
C7 C 0.7081(12) 0.6992(4) 0.0186(3) 0.0687(14) Uani 1 1 d . . .
C8 C 0.7486(15) 0.7877(5) 0.0486(3) 0.0859(18) Uani 1 1 d . . .
C9 C 0.1279(11) 0.9238(4) 0.3047(3) 0.0621(12) Uani 1 1 d . . .
H9A H 0.0492 0.8940 0.3440 0.074 Uiso 1 1 calc R . .
C10 C 0.3019(11) 0.9991(3) 0.3062(2) 0.0612(12) Uani 1 1 d . . .
H10A H 0.3411 1.0199 0.3463 0.073 Uiso 1 1 calc R . .
C11 C 0.4222(10) 1.0451(3) 0.2476(2) 0.0544(11) Uani 1 1 d . . .
C12 C 0.3532(11) 1.0107(3) 0.1886(2) 0.0593(12) Uani 1 1 d . . .
H12A H 0.4266 1.0396 0.1485 0.071 Uiso 1 1 calc R . .
C13 C 0.1792(11) 0.9352(3) 0.1903(2) 0.0601(12) Uani 1 1 d . . .
H13A H 0.1357 0.9128 0.1510 0.072 Uiso 1 1 calc R . .
C14 C -0.1051(11) 0.8045(3) 0.2474(3) 0.0641(13) Uani 1 1 d . . .
H14A H -0.2197 0.8121 0.2089 0.077 Uiso 1 1 calc R . .
H14B H -0.2452 0.8020 0.2859 0.077 Uiso 1 1 calc R . .
C15 C 0.0965(10) 0.7093(3) 0.2468(3) 0.0594(12) Uani 1 1 d . . .
H15A H 0.2142 0.7026 0.2847 0.071 Uiso 1 1 calc R . .
H15B H 0.2340 0.7115 0.2078 0.071 Uiso 1 1 calc R . .
C16 C -0.0769(10) 0.6195(3) 0.2480(3) 0.0620(13) Uani 1 1 d . . .
H16A H -0.2157 0.6179 0.2868 0.074 Uiso 1 1 calc R . .
H16B H -0.1937 0.6263 0.2099 0.074 Uiso 1 1 calc R . .
C17 C 0.1209(11) 0.5228(3) 0.2480(2) 0.0561(11) Uani 1 1 d . . .
H17A H 0.2325 0.5148 0.2869 0.067 Uiso 1 1 calc R . .
H17B H 0.2643 0.5251 0.2099 0.067 Uiso 1 1 calc R . .
C18 C -0.0551(11) 0.4334(3) 0.2467(2) 0.0593(12) Uani 1 1 d . . .
H18A H -0.1592 0.4397 0.2068 0.071 Uiso 1 1 calc R . .
H18B H -0.2044 0.4325 0.2837 0.071 Uiso 1 1 calc R . .
C19 C 0.1484(13) 0.3357(4) 0.2499(3) 0.0728(15) Uani 1 1 d . . .
H19A H 0.0296 0.2816 0.2488 0.109 Uiso 1 1 calc R . .
H19B H 0.2484 0.3285 0.2898 0.109 Uiso 1 1 calc R . .
H19C H 0.2944 0.3358 0.2129 0.109 Uiso 1 1 calc R . .

loop_
_atom_site_aniso_label
_atom_site_aniso_U_11
_atom_site_aniso_U_22
_atom_site_aniso_U_33
_atom_site_aniso_U_23
_atom_site_aniso_U_13
_atom_site_aniso_U_12
Ni1 0.0755(8) 0.0673(8) 0.0483(6) -0.0088(5) -0.0013(5) -0.0200(6)
Ni2 0.0761(8) 0.0696(8) 0.0491(6) -0.0043(5) 0.0002(6) -0.0181(6)
S1 0.0940(10) 0.0825(9) 0.0534(7) -0.0165(6) 0.0072(7) -0.0342(8)
S2 0.0891(10) 0.0770(9) 0.0509(7) -0.0083(6) 0.0032(6) -0.0264(7)
S3 0.0910(10) 0.0773(9) 0.0521(7) -0.0069(6) 0.0071(7) -0.0253(8)
S4 0.0922(10) 0.0873(10) 0.0560(7) -0.0153(7) 0.0063(7) -0.0314(8)
N1 0.133(5) 0.097(4) 0.099(4) -0.032(3) -0.007(4) -0.036(4)
N2 0.119(5) 0.102(4) 0.099(4) 0.010(3) 0.006(3) -0.043(4)
N3 0.112(4) 0.093(4) 0.097(4) 0.006(3) 0.007(3) -0.036(3)
N4 0.153(6) 0.108(5) 0.103(4) -0.031(4) -0.009(4) -0.051(4)
N5 0.076(3) 0.054(2) 0.074(3) -0.008(2) 0.000(2) -0.018(2)
N6 0.053(2) 0.048(2) 0.073(3) -0.0074(19) -0.004(2) -0.0092(18)
C1 0.092(4) 0.073(4) 0.073(4) -0.014(3) -0.009(3) -0.028(3)
C2 0.080(4) 0.066(3) 0.061(3) -0.008(2) -0.010(3) -0.020(3)
C3 0.069(3) 0.067(3) 0.062(3) -0.004(2) -0.010(3) -0.018(3)
C4 0.090(4) 0.074(4) 0.069(3) 0.003(3) -0.003(3) -0.023(3)
C5 0.080(4) 0.075(4) 0.067(3) -0.002(3) -0.002(3) -0.023(3)
C6 0.076(3) 0.069(3) 0.060(3) 0.003(3) -0.012(3) -0.017(3)
C7 0.075(4) 0.077(4) 0.058(3) -0.003(3) -0.012(3) -0.022(3)
C8 0.100(5) 0.094(5) 0.070(4) -0.018(3) -0.002(3) -0.033(4)
C9 0.067(3) 0.058(3) 0.060(3) -0.001(2) 0.003(2) -0.009(2)
C10 0.067(3) 0.057(3) 0.061(3) -0.010(2) -0.004(2) -0.010(2)
C11 0.056(3) 0.043(2) 0.065(3) -0.006(2) -0.004(2) -0.006(2)
C12 0.063(3) 0.054(3) 0.061(3) -0.002(2) 0.000(2) -0.010(2)
C13 0.063(3) 0.058(3) 0.061(3) -0.006(2) -0.006(2) -0.008(2)
C14 0.052(3) 0.052(3) 0.091(4) -0.006(3) -0.007(3) -0.013(2)
C15 0.053(3) 0.050(3) 0.075(3) -0.005(2) -0.004(2) -0.008(2)
C16 0.051(3) 0.056(3) 0.080(3) -0.006(2) -0.007(2) -0.009(2)
C17 0.055(3) 0.053(3) 0.062(3) -0.008(2) -0.002(2) -0.011(2)
C18 0.062(3) 0.055(3) 0.063(3) -0.006(2) -0.005(2) -0.016(2)
C19 0.092(4) 0.050(3) 0.078(4) -0.004(3) -0.005(3) -0.013(3)

loop_
_atom_type_symbol
_atom_type_description
_atom_type_scat_dispersion_real
_atom_type_scat_dispersion_imag
_atom_type_scat_source
C C 0.0181 0.0091 'International Tables Vol C Tables 4.2.6.8 and 6.1.1.4'
H H 0.0000 0.0000 'International Tables Vol C Tables 4.2.6.8 and 6.1.1.4'
N N 0.0311 0.0180 'International Tables Vol C Tables 4.2.6.8 and 6.1.1.4'
S S 0.3331 0.5567 'International Tables Vol C Tables 4.2.6.8 and 6.1.1.4'
Ni Ni -3.0029 0.5091 'International Tables Vol C Tables 4.2.6.8 and 6.1.1.4'

loop_
_geom_angle_atom_site_label_1
_geom_angle_atom_site_label_2
_geom_angle_atom_site_label_3
_geom_angle
_geom_angle_site_symmetry_1
_geom_angle_site_symmetry_3
_geom_angle_publ_flag
S1 Ni1 S1 180.00(4) . 2_566 ?
S1 Ni1 S2 92.42(5) . 2_566 ?
S1 Ni1 S2 87.58(5) 2_566 2_566 ?
S1 Ni1 S2 87.58(5) . . ?
S1 Ni1 S2 92.42(5) 2_566 . ?
S2 Ni1 S2 180.00(6) 2_566 . ?
S3 Ni2 S3 180.00(5) 2_665 . ?
S3 Ni2 S4 87.44(5) 2_665 2_665 ?
S3 Ni2 S4 92.56(5) . 2_665 ?
S3 Ni2 S4 92.56(5) 2_665 . ?
S3 Ni2 S4 87.44(5) . . ?
S4 Ni2 S4 180.00(7) 2_665 . ?
C2 S1 Ni1 103.33(18) . . ?
C3 S2 Ni1 103.01(18) . . ?
C6 S3 Ni2 103.30(19) . . ?
C7 S4 Ni2 102.67(19) . . ?
C9 N6 C13 119.6(4) . . ?
C9 N6 C14 120.4(4) . . ?
C13 N6 C14 119.9(4) . . ?
N1 C1 C2 177.4(7) . . ?
C3 C2 C1 122.7(5) 2_566 . ?
C3 C2 S1 120.4(4) 2_566 . ?
C1 C2 S1 116.9(4) . . ?
C2 C3 C4 121.4(5) 2_566 . ?
C2 C3 S2 120.9(4) 2_566 . ?
C4 C3 S2 117.7(4) . . ?
N2 C4 C3 176.9(7) . . ?
N3 C5 C6 178.0(6) . . ?
C7 C6 C5 122.2(5) 2_665 . ?
C7 C6 S3 120.6(4) 2_665 . ?
C5 C6 S3 117.1(4) . . ?
C6 C7 C8 122.6(5) 2_665 . ?
C6 C7 S4 120.8(4) 2_665 . ?
C8 C7 S4 116.6(4) . . ?
N4 C8 C7 177.3(7) . . ?
N6 C9 C10 121.5(5) . . ?
C9 C10 C11 120.1(5) . . ?
N5 C11 C10 121.4(4) . . ?
N5 C11 C12 121.3(4) . . ?
C10 C11 C12 117.3(4) . . ?
C13 C12 C11 119.8(5) . . ?
N6 C13 C12 121.8(5) . . ?
N6 C14 C15 111.9(4) . . ?
C14 C15 C16 112.5(4) . . ?
C17 C16 C15 113.5(4) . . ?
C16 C17 C18 113.0(4) . . ?
C17 C18 C19 112.1(4) . . ?

loop_
_geom_bond_atom_site_label_1
_geom_bond_atom_site_label_2
_geom_bond_distance
_geom_bond_site_symmetry_2
_geom_bond_publ_flag
Ni1 S1 2.1343(13) . ?
Ni1 S1 2.1343(13) 2_566 ?
Ni1 S2 2.1477(13) 2_566 ?
Ni1 S2 2.1477(13) . ?
Ni2 S3 2.1366(13) 2_665 ?
Ni2 S3 2.1366(13) . ?
Ni2 S4 2.1516(14) 2_665 ?
Ni2 S4 2.1516(14) . ?
S1 C2 1.721(5) . ?
S2 C3 1.714(5) . ?
S3 C6 1.716(5) . ?
S4 C7 1.721(5) . ?
N1 C1 1.126(7) . ?
N2 C4 1.133(7) . ?
N3 C5 1.139(7) . ?
N4 C8 1.137(7) . ?
N5 C11 1.336(6) . ?
N6 C9 1.344(6) . ?
N6 C13 1.353(6) . ?
N6 C14 1.490(6) . ?
C1 C2 1.435(7) . ?
C2 C3 1.342(7) 2_566 ?
C3 C2 1.342(7) 2_566 ?
C3 C4 1.443(7) . ?
C5 C6 1.434(7) . ?
C6 C7 1.343(7) 2_665 ?
C7 C6 1.343(7) 2_665 ?
C7 C8 1.438(8) . ?
C9 C10 1.362(6) . ?
C10 C11 1.401(7) . ?
C11 C12 1.406(7) . ?
C12 C13 1.357(6) . ?
C14 C15 1.503(6) . ?
C15 C16 1.520(6) . ?
C16 C17 1.509(7) . ?
C17 C18 1.529(6) . ?
C18 C19 1.533(7) . ?
